data_4102178
loop_
_publ_author_name
'Zo\"e R. Turner'
'Ronan Bellabarba'
'Robert P. Tooze'
'Polly L. Arnold'

_publ_section_title
;
 Addition-Elimination Reactions across the M-C Bond of Metal
 N-Heterocyclic Carbenes
;
_journal_name_full 'Journal of the American Chemical Society'
_journal_page_first 4050
_journal_page_last 4051
_journal_paper_doi 10.1021/ja910673q
_journal_volume 132
_journal_year 2010
_chemical_formula_moiety 'C34 H74 I N4 O Si5 Y'
_chemical_formula_sum 'C34 H74 I N4 O Si5 Y'
_chemical_formula_weight 911.23
_chemical_name_systematic
;
 ?
;
_space_group_IT_number 2
_symmetry_cell_setting triclinic
_symmetry_space_group_name_Hall '-P 1'
_symmetry_space_group_name_H-M 'P -1'
_atom_sites_solution_hydrogens geom
_atom_sites_solution_primary direct
_atom_sites_solution_secondary difmap
_audit_creation_method SHELXL-97
_cell_angle_alpha 106.924(4)
_cell_angle_beta 94.311(4)
_cell_angle_gamma 106.275(4)
_cell_formula_units_Z 2
_cell_length_a 9.6227(8)
_cell_length_b 16.3315(13)
_cell_length_c 16.4128(14)
_cell_measurement_reflns_used 9813
_cell_measurement_temperature 150(2)
_cell_measurement_theta_max 30.6
_cell_measurement_theta_min 1.3
_cell_volume 2334.0(3)
_computing_cell_refinement 'SAINT (Siemens, 1995)'
_computing_data_collection 'SMART (Siemens, 1993)'
_computing_data_reduction 'SAINT (Siemens, 1995)'
_computing_molecular_graphics 'ORTEP (Farrugia, 1997)'
_computing_publication_material 'enCIFer (Allen et al., 2004)'
_computing_structure_refinement 'SHELXL-97 (Sheldrick, 1997)'
_computing_structure_solution 'SUPERFLIP (Palatinus L., Chapuis G. 2007)'
_diffrn_ambient_temperature 150(2)
_diffrn_measured_fraction_theta_full 0.998
_diffrn_measured_fraction_theta_max 0.883
_diffrn_measurement_device_type 'Bruker SMART APEX CCD area detector'
_diffrn_measurement_method 'Omega and phi scans'
_diffrn_radiation_monochromator graphite
_diffrn_radiation_source 'fine-focus sealed tube'
_diffrn_radiation_type MoK\a
_diffrn_radiation_wavelength 0.71073
_diffrn_reflns_av_R_equivalents 0.0288
_diffrn_reflns_av_sigmaI/netI 0.0324
_diffrn_reflns_limit_h_max 12
_diffrn_reflns_limit_h_min -13
_diffrn_reflns_limit_k_max 21
_diffrn_reflns_limit_k_min -22
_diffrn_reflns_limit_l_max 22
_diffrn_reflns_limit_l_min -22
_diffrn_reflns_number 41184
_diffrn_reflns_theta_full 27.51
_diffrn_reflns_theta_max 30.63
_diffrn_reflns_theta_min 1.32
_diffrn_standards_decay_% 0
_diffrn_standards_number 0
_exptl_absorpt_coefficient_mu 2.068
_exptl_absorpt_correction_T_max 0.538
_exptl_absorpt_correction_T_min 0.421
_exptl_absorpt_correction_type multi-scan
_exptl_absorpt_process_details SADABS
_exptl_crystal_colour COLOURLESS
_exptl_crystal_density_diffrn 1.297
_exptl_crystal_density_method 'not measured'
_exptl_crystal_description SHARD
_exptl_crystal_F_000 952
_exptl_crystal_size_max 0.54
_exptl_crystal_size_mid 0.44
_exptl_crystal_size_min 0.30
_refine_diff_density_max 0.763
_refine_diff_density_min -0.567
_refine_diff_density_rms 0.076
_refine_ls_extinction_method none
_refine_ls_goodness_of_fit_ref 1.038
_refine_ls_hydrogen_treatment RIDING
_refine_ls_matrix_type full
_refine_ls_number_parameters 436
_refine_ls_number_reflns 12734
_refine_ls_number_restraints 0
_refine_ls_restrained_S_all 1.038
_refine_ls_R_factor_all 0.0395
_refine_ls_R_factor_gt 0.0296
_refine_ls_shift/su_max 0.007
_refine_ls_shift/su_mean 0.001
_refine_ls_structure_factor_coef Fsqd
_refine_ls_weighting_details 'calc w=1/[\s^2^(Fo^2^)+(0.0346P)^2^+0.8370P] where P=(Fo^2^+2Fc^2^)/3'
_refine_ls_weighting_scheme calc
_refine_ls_wR_factor_gt 0.0690
_refine_ls_wR_factor_ref 0.0730
_reflns_number_gt 10822
_reflns_number_total 12734
_reflns_threshold_expression >2\s(I)
_cod_data_source_file ja910673q_si_005.cif
_cod_data_source_block po8089
_cod_depositor_comments
;
The following automatic conversions were performed:

'_symmetry_cell_setting' value 'TRICLINIC' changed to 'triclinic'
according to the built-in table from CIF Core dictionary named
'cif_core.dic' version 2.4.1 from
2010-06-29.

'_exptl_absorpt_correction_type' value 'MULTI-SCAN'
changed to 'multi-scan' according to the built-in table from CIF Core
dictionary named 'cif_core.dic' version 2.4.1 from 2010-06-29.

Automatic conversion script
Id: cif_fix_values 1715 2011-07-08 13:25:40Z adriana 
;
_cod_database_code 4102178

loop_
_symmetry_equiv_pos_as_xyz
'x, y, z'
'-x, -y, -z'

loop_
_atom_site_label
_atom_site_type_symbol
_atom_site_fract_x
_atom_site_fract_y
_atom_site_fract_z
_atom_site_U_iso_or_equiv
_atom_site_adp_type
_atom_site_occupancy
_atom_site_symmetry_multiplicity
_atom_site_calc_flag
_atom_site_refinement_flags
I1 I 0.364748(14) 0.077238(9) 0.135595(8) 0.03060(4) Uani 1 1 d .
Y1 Y 0.658553(18) 0.197256(11) 0.241186(11) 0.01750(4) Uani 1 1 d .
Si1 Si 0.76278(6) 0.33777(3) 0.11777(3) 0.02196(11) Uani 1 1 d .
Si3 Si 0.51129(6) 0.30203(4) 0.39808(3) 0.02362(11) Uani 1 1 d .
Si5 Si 0.83191(6) -0.23463(3) 0.09151(3) 0.02066(10) Uani 1 1 d .
Si2 Si 0.95287(6) 0.38189(3) 0.28958(4) 0.02351(11) Uani 1 1 d .
Si4 Si 0.58726(6) 0.14923(4) 0.43302(3) 0.02548(11) Uani 1 1 d .
O1 O 0.76403(14) 0.10265(8) 0.21142(8) 0.0213(3) Uani 1 1 d .
N4 N 0.59229(17) 0.21914(10) 0.37278(10) 0.0205(3) Uani 1 1 d .
N3 N 0.80380(16) 0.31655(10) 0.21103(10) 0.0207(3) Uani 1 1 d .
C31 C 0.9533(3) 0.50137(14) 0.33747(16) 0.0398(5) Uani 1 1 d .
H31A H 0.9508 0.5285 0.2916 0.060 Uiso 1 1 calc R
H31B H 1.0425 0.5361 0.3805 0.060 Uiso 1 1 calc R
H31C H 0.8667 0.5018 0.3653 0.060 Uiso 1 1 calc R
C30 C 1.1355(2) 0.38795(15) 0.25420(15) 0.0341(5) Uani 1 1 d .
H30A H 1.1419 0.3269 0.2312 0.051 Uiso 1 1 calc R
H30B H 1.2144 0.4236 0.3037 0.051 Uiso 1 1 calc R
H30C H 1.1455 0.4166 0.2092 0.051 Uiso 1 1 calc R
C27 C 0.9268(2) 0.38643(17) 0.07132(15) 0.0379(5) Uani 1 1 d .
H27A H 0.9836 0.4466 0.1109 0.057 Uiso 1 1 calc R
H27B H 0.8936 0.3910 0.0153 0.057 Uiso 1 1 calc R
H27C H 0.9886 0.3471 0.0635 0.057 Uiso 1 1 calc R
N1 N 0.69490(17) -0.09734(10) 0.15888(10) 0.0199(3) Uani 1 1 d .
C9C C 0.9710(2) 0.05537(14) 0.24068(14) 0.0290(4) Uani 1 1 d .
H9C1 H 1.0230 0.1170 0.2789 0.044 Uiso 1 1 calc R
H9C2 H 1.0416 0.0284 0.2129 0.044 Uiso 1 1 calc R
H9C3 H 0.9209 0.0193 0.2745 0.044 Uiso 1 1 calc R
N2 N 0.62755(16) -0.20651(10) 0.21342(10) 0.0198(3) Uani 1 1 d .
C28 C 0.6561(3) 0.41924(14) 0.13064(14) 0.0327(5) Uani 1 1 d .
H28A H 0.5645 0.3955 0.1506 0.049 Uiso 1 1 calc R
H28B H 0.6333 0.4275 0.0750 0.049 Uiso 1 1 calc R
H28C H 0.7146 0.4774 0.1731 0.049 Uiso 1 1 calc R
C222 C 0.2443(2) -0.36545(15) 0.20674(14) 0.0327(5) Uani 1 1 d .
H22A H 0.2190 -0.4120 0.2345 0.049 Uiso 1 1 calc R
H22B H 0.1617 -0.3755 0.1623 0.049 Uiso 1 1 calc R
H22C H 0.2655 -0.3058 0.2502 0.049 Uiso 1 1 calc R
C35 C 0.3198(2) 0.26308(17) 0.41971(15) 0.0370(5) Uani 1 1 d .
H35A H 0.2598 0.2118 0.3700 0.056 Uiso 1 1 calc R
H35B H 0.2777 0.3125 0.4291 0.056 Uiso 1 1 calc R
H35C H 0.3218 0.2445 0.4713 0.056 Uiso 1 1 calc R
C40 C 0.7455(2) -0.25644(14) -0.02102(13) 0.0305(4) Uani 1 1 d .
H40A H 0.7495 -0.1990 -0.0297 0.046 Uiso 1 1 calc R
H40B H 0.6428 -0.2944 -0.0311 0.046 Uiso 1 1 calc R
H40C H 0.7986 -0.2874 -0.0616 0.046 Uiso 1 1 calc R
C261 C 1.0381(2) -0.19404(18) 0.33907(17) 0.0455(6) Uani 1 1 d .
H26A H 1.0506 -0.2197 0.3851 0.068 Uiso 1 1 calc R
H26B H 1.1192 -0.1381 0.3499 0.068 Uiso 1 1 calc R
H26C H 1.0379 -0.2373 0.2833 0.068 Uiso 1 1 calc R
C34 C 0.6204(3) 0.40375(15) 0.49226(15) 0.0377(5) Uani 1 1 d .
H34A H 0.6231 0.3871 0.5450 0.057 Uiso 1 1 calc R
H34B H 0.5742 0.4512 0.4992 0.057 Uiso 1 1 calc R
H34C H 0.7208 0.4259 0.4817 0.057 Uiso 1 1 calc R
C33 C 0.4974(2) 0.34382(15) 0.30323(14) 0.0334(5) Uani 1 1 d .
H33A H 0.5962 0.3697 0.2922 0.050 Uiso 1 1 calc R
H33B H 0.4485 0.3901 0.3162 0.050 Uiso 1 1 calc R
H33C H 0.4403 0.2934 0.2520 0.050 Uiso 1 1 calc R
C41 C 0.8147(2) -0.34421(12) 0.10827(13) 0.0270(4) Uani 1 1 d .
H41A H 0.8638 -0.3779 0.0670 0.041 Uiso 1 1 calc R
H41B H 0.7106 -0.3792 0.0993 0.041 Uiso 1 1 calc R
H41C H 0.8608 -0.3335 0.1673 0.041 Uiso 1 1 calc R
C1 C 0.71532(19) -0.17289(11) 0.16309(11) 0.0183(3) Uani 1 1 d .
C23 C 0.5144(2) -0.41268(13) 0.27537(12) 0.0248(4) Uani 1 1 d .
H23 H 0.4319 -0.4653 0.2635 0.030 Uiso 1 1 calc R
C221 C 0.3479(2) -0.46196(14) 0.09475(13) 0.0307(4) Uani 1 1 d .
H22D H 0.4345 -0.4635 0.0672 0.046 Uiso 1 1 calc R
H22E H 0.2645 -0.4713 0.0512 0.046 Uiso 1 1 calc R
H22F H 0.3240 -0.5098 0.1210 0.046 Uiso 1 1 calc R
C10 C 0.9359(2) 0.10624(14) 0.11262(15) 0.0325(5) Uani 1 1 d .
H10A H 0.8633 0.1013 0.0648 0.049 Uiso 1 1 calc R
H10B H 1.0089 0.0785 0.0895 0.049 Uiso 1 1 calc R
H10C H 0.9851 0.1700 0.1458 0.049 Uiso 1 1 calc R
C220 C 0.3803(2) -0.37018(12) 0.16475(12) 0.0233(4) Uani 1 1 d .
H220 H 0.4033 -0.3226 0.1364 0.028 Uiso 1 1 calc R
C38 C 0.7479(3) 0.10570(16) 0.42518(14) 0.0356(5) Uani 1 1 d .
H38A H 0.7471 0.0732 0.3646 0.053 Uiso 1 1 calc R
H38B H 0.7414 0.0647 0.4590 0.053 Uiso 1 1 calc R
H38C H 0.8392 0.1564 0.4478 0.053 Uiso 1 1 calc R
C32 C 0.9569(2) 0.33323(16) 0.37969(14) 0.0333(5) Uani 1 1 d .
H32A H 0.8682 0.3324 0.4055 0.050 Uiso 1 1 calc R
H32B H 1.0439 0.3703 0.4238 0.050 Uiso 1 1 calc R
H32C H 0.9607 0.2715 0.3569 0.050 Uiso 1 1 calc R
C24 C 0.6348(2) -0.39770(14) 0.33593(13) 0.0287(4) Uani 1 1 d .
H24 H 0.6340 -0.4399 0.3655 0.034 Uiso 1 1 calc R
C29 C 0.6501(2) 0.23135(14) 0.02985(14) 0.0343(5) Uani 1 1 d .
H29A H 0.7059 0.1886 0.0179 0.051 Uiso 1 1 calc R
H29B H 0.6270 0.2454 -0.0227 0.051 Uiso 1 1 calc R
H29C H 0.5587 0.2045 0.0484 0.051 Uiso 1 1 calc R
C6 C 0.5695(2) -0.08098(12) 0.20043(13) 0.0234(4) Uani 1 1 d .
H6A H 0.4807 -0.0973 0.1570 0.028 Uiso 1 1 calc R
H6B H 0.5935 -0.0172 0.2371 0.028 Uiso 1 1 calc R
C36 C 0.5971(3) 0.20547(17) 0.55196(14) 0.0403(6) Uani 1 1 d .
H36A H 0.6852 0.2586 0.5736 0.061 Uiso 1 1 calc R
H36B H 0.6015 0.1630 0.5829 0.061 Uiso 1 1 calc R
H36C H 0.5096 0.2241 0.5612 0.061 Uiso 1 1 calc R
C37 C 0.4161(3) 0.04871(16) 0.39633(16) 0.0419(6) Uani 1 1 d .
H37A H 0.3307 0.0685 0.4093 0.063 Uiso 1 1 calc R
H37B H 0.4237 0.0062 0.4267 0.063 Uiso 1 1 calc R
H37C H 0.4046 0.0190 0.3339 0.063 Uiso 1 1 calc R
C25 C 0.7557(2) -0.32208(13) 0.35373(12) 0.0265(4) Uani 1 1 d .
H25 H 0.8381 -0.3134 0.3947 0.032 Uiso 1 1 calc R
C7 C 0.7678(2) -0.03834(11) 0.11223(11) 0.0205(4) Uani 1 1 d .
H7A H 0.6925 -0.0338 0.0707 0.025 Uiso 1 1 calc R
H7B H 0.8337 -0.0661 0.0786 0.025 Uiso 1 1 calc R
C5 C 0.5494(2) -0.14320(13) 0.25416(13) 0.0259(4) Uani 1 1 d .
H5A H 0.5941 -0.1097 0.3155 0.031 Uiso 1 1 calc R
H5B H 0.4441 -0.1753 0.2506 0.031 Uiso 1 1 calc R
C260 C 0.8920(2) -0.17369(14) 0.33751(14) 0.0336(5) Uani 1 1 d .
H260 H 0.8857 -0.1429 0.2935 0.040 Uiso 1 1 calc R
C22 C 0.5131(2) -0.35142(12) 0.23174(12) 0.0204(4) Uani 1 1 d .
C21 C 0.6361(2) -0.27423(12) 0.25180(11) 0.0190(3) Uani 1 1 d .
C8 C 0.8583(2) 0.05758(12) 0.17182(12) 0.0205(4) Uani 1 1 d .
C26 C 0.7591(2) -0.25828(12) 0.31264(12) 0.0234(4) Uani 1 1 d .
C262 C 0.8889(3) -0.10912(18) 0.42515(18) 0.0576(8) Uani 1 1 d .
H26D H 0.7946 -0.0972 0.4240 0.086 Uiso 1 1 calc R
H26E H 0.9690 -0.0524 0.4378 0.086 Uiso 1 1 calc R
H26F H 0.9010 -0.1363 0.4700 0.086 Uiso 1 1 calc R
C39 C 1.0274(2) -0.16301(14) 0.11766(14) 0.0304(4) Uani 1 1 d .
H39A H 1.0586 -0.1388 0.1805 0.046 Uiso 1 1 calc R
H39B H 1.0387 -0.1131 0.0944 0.046 Uiso 1 1 calc R
H39C H 1.0883 -0.1994 0.0919 0.046 Uiso 1 1 calc R

loop_
_atom_site_aniso_label
_atom_site_aniso_U_11
_atom_site_aniso_U_22
_atom_site_aniso_U_33
_atom_site_aniso_U_23
_atom_site_aniso_U_13
_atom_site_aniso_U_12
I1 0.02335(7) 0.03529(8) 0.02920(7) 0.01131(6) -0.00252(5) 0.00419(5)
Y1 0.01829(8) 0.01628(8) 0.01897(9) 0.00677(6) 0.00483(6) 0.00556(6)
Si1 0.0223(2) 0.0209(2) 0.0253(3) 0.0102(2) 0.0076(2) 0.0070(2)
Si3 0.0224(3) 0.0264(3) 0.0247(3) 0.0081(2) 0.0067(2) 0.0114(2)
Si5 0.0222(2) 0.0175(2) 0.0220(2) 0.00473(19) 0.0073(2) 0.00680(19)
Si2 0.0175(2) 0.0201(2) 0.0315(3) 0.0079(2) 0.0032(2) 0.00452(19)
Si4 0.0337(3) 0.0277(3) 0.0197(3) 0.0105(2) 0.0075(2) 0.0132(2)
O1 0.0211(6) 0.0175(6) 0.0255(7) 0.0057(5) 0.0063(5) 0.0071(5)
N4 0.0217(7) 0.0226(8) 0.0189(7) 0.0072(6) 0.0042(6) 0.0092(6)
N3 0.0185(7) 0.0177(7) 0.0265(8) 0.0090(6) 0.0043(6) 0.0046(6)
C31 0.0323(12) 0.0255(11) 0.0514(14) -0.0004(10) -0.0011(10) 0.0092(9)
C30 0.0202(10) 0.0351(11) 0.0450(13) 0.0133(10) 0.0060(9) 0.0055(8)
C27 0.0312(11) 0.0512(14) 0.0372(12) 0.0237(11) 0.0139(9) 0.0106(10)
N1 0.0218(7) 0.0163(7) 0.0221(8) 0.0065(6) 0.0071(6) 0.0060(6)
C9C 0.0244(10) 0.0252(10) 0.0330(11) 0.0030(8) 0.0006(8) 0.0088(8)
N2 0.0220(7) 0.0158(7) 0.0228(8) 0.0067(6) 0.0074(6) 0.0066(6)
C28 0.0420(12) 0.0329(11) 0.0323(11) 0.0167(9) 0.0098(9) 0.0185(10)
C222 0.0244(10) 0.0334(11) 0.0371(12) 0.0070(9) 0.0062(9) 0.0086(9)
C35 0.0263(11) 0.0508(14) 0.0383(12) 0.0160(11) 0.0117(9) 0.0156(10)
C40 0.0369(11) 0.0294(10) 0.0247(10) 0.0041(8) 0.0068(9) 0.0142(9)
C261 0.0280(11) 0.0540(15) 0.0436(14) 0.0121(12) -0.0041(10) 0.0030(11)
C34 0.0395(12) 0.0306(11) 0.0392(12) 0.0018(9) 0.0075(10) 0.0150(10)
C33 0.0340(11) 0.0380(12) 0.0412(12) 0.0214(10) 0.0116(10) 0.0212(10)
C41 0.0324(10) 0.0199(9) 0.0312(10) 0.0067(8) 0.0119(8) 0.0122(8)
C1 0.0178(8) 0.0162(8) 0.0175(8) 0.0030(6) 0.0022(6) 0.0031(6)
C23 0.0284(10) 0.0197(9) 0.0279(10) 0.0102(8) 0.0087(8) 0.0068(8)
C221 0.0330(11) 0.0289(10) 0.0251(10) 0.0054(8) 0.0036(8) 0.0057(9)
C10 0.0342(11) 0.0240(10) 0.0441(12) 0.0153(9) 0.0204(10) 0.0085(8)
C220 0.0240(9) 0.0200(9) 0.0243(9) 0.0086(7) 0.0035(7) 0.0030(7)
C38 0.0494(13) 0.0408(12) 0.0271(11) 0.0150(9) 0.0073(10) 0.0261(11)
C32 0.0220(10) 0.0417(12) 0.0365(12) 0.0162(10) 0.0013(8) 0.0081(9)
C24 0.0401(12) 0.0280(10) 0.0263(10) 0.0149(8) 0.0094(9) 0.0160(9)
C29 0.0376(12) 0.0304(11) 0.0323(11) 0.0087(9) 0.0002(9) 0.0099(9)
C6 0.0236(9) 0.0208(9) 0.0300(10) 0.0103(8) 0.0109(8) 0.0095(7)
C36 0.0595(16) 0.0495(14) 0.0231(10) 0.0150(10) 0.0140(10) 0.0294(12)
C37 0.0479(14) 0.0338(12) 0.0451(14) 0.0191(11) 0.0131(11) 0.0067(10)
C25 0.0307(10) 0.0294(10) 0.0203(9) 0.0062(8) 0.0020(8) 0.0138(8)
C7 0.0258(9) 0.0183(8) 0.0195(8) 0.0081(7) 0.0077(7) 0.0071(7)
C5 0.0303(10) 0.0217(9) 0.0326(10) 0.0117(8) 0.0162(8) 0.0130(8)
C260 0.0315(11) 0.0273(10) 0.0326(11) 0.0072(9) -0.0040(9) -0.0002(9)
C22 0.0231(9) 0.0180(8) 0.0203(9) 0.0062(7) 0.0072(7) 0.0060(7)
C21 0.0232(9) 0.0169(8) 0.0184(8) 0.0053(7) 0.0084(7) 0.0080(7)
C8 0.0203(8) 0.0178(8) 0.0248(9) 0.0073(7) 0.0074(7) 0.0068(7)
C26 0.0261(9) 0.0213(9) 0.0207(9) 0.0036(7) 0.0047(7) 0.0076(7)
C262 0.0621(18) 0.0337(13) 0.0512(16) -0.0107(12) -0.0067(14) 0.0056(12)
C39 0.0236(10) 0.0277(10) 0.0399(12) 0.0091(9) 0.0123(9) 0.0085(8)

loop_
_atom_type_symbol
_atom_type_description
_atom_type_scat_dispersion_real
_atom_type_scat_dispersion_imag
_atom_type_scat_source
C C 0.0033 0.0016 'International Tables Vol C Tables 4.2.6.8 and 6.1.1.4'
H H 0.0000 0.0000 'International Tables Vol C Tables 4.2.6.8 and 6.1.1.4'
N N 0.0061 0.0033 'International Tables Vol C Tables 4.2.6.8 and 6.1.1.4'
O O 0.0106 0.0060 'International Tables Vol C Tables 4.2.6.8 and 6.1.1.4'
Si Si 0.0817 0.0704 'International Tables Vol C Tables 4.2.6.8 and 6.1.1.4'
Y Y -2.7962 3.5667 'International Tables Vol C Tables 4.2.6.8 and 6.1.1.4'
I I -0.4742 1.8119 'International Tables Vol C Tables 4.2.6.8 and 6.1.1.4'

loop_
_geom_angle_atom_site_label_1
_geom_angle_atom_site_label_2
_geom_angle_atom_site_label_3
_geom_angle
O1 Y1 N4 112.99(5)
O1 Y1 N3 104.46(5)
N4 Y1 N3 119.04(6)
O1 Y1 I1 96.47(4)
N4 Y1 I1 97.80(4)
N3 Y1 I1 124.19(4)
O1 Y1 Si3 141.62(4)
N4 Y1 Si3 28.67(4)
N3 Y1 Si3 100.44(4)
I1 Y1 Si3 93.108(13)
O1 Y1 Si2 98.19(4)
N4 Y1 Si2 98.82(4)
N3 Y1 Si2 27.74(4)
I1 Y1 Si2 151.439(12)
Si3 Y1 Si2 90.461(15)
N3 Si1 C28 113.03(9)
N3 Si1 C29 111.05(9)
C28 Si1 C29 107.02(10)
N3 Si1 C27 114.77(9)
C28 Si1 C27 105.17(10)
C29 Si1 C27 105.17(11)
N4 Si3 C35 113.94(10)
N4 Si3 C34 113.55(9)
C35 Si3 C34 108.18(11)
N4 Si3 C33 108.56(9)
C35 Si3 C33 106.20(10)
C34 Si3 C33 105.86(11)
C35 Si3 Y1 127.51(8)
C34 Si3 Y1 123.61(8)
C33 Si3 Y1 69.36(7)
C41 Si5 C39 110.28(10)
C41 Si5 C40 108.75(10)
C39 Si5 C40 113.09(10)
C41 Si5 C1 110.13(8)
C39 Si5 C1 110.17(8)
C40 Si5 C1 104.26(9)
N3 Si2 C32 110.04(9)
N3 Si2 C30 114.84(9)
C32 Si2 C30 103.98(10)
N3 Si2 C31 112.99(9)
C32 Si2 C31 107.68(11)
C30 Si2 C31 106.71(10)
C32 Si2 Y1 71.95(7)
C30 Si2 Y1 126.67(7)
C31 Si2 Y1 125.54(8)
N4 Si4 C38 110.91(9)
N4 Si4 C37 112.00(10)
C38 Si4 C37 107.38(11)
N4 Si4 C36 113.93(10)
C38 Si4 C36 105.22(10)
C37 Si4 C36 106.96(11)
C8 O1 Y1 158.27(11)
Si4 N4 Si3 121.37(9)
Si4 N4 Y1 125.37(8)
Si1 N3 Si2 124.26(9)
Si1 N3 Y1 121.58(8)
C1 N1 C7 128.40(15)
C1 N1 C6 111.45(14)
C7 N1 C6 119.78(14)
C1 N2 C21 128.72(15)
C1 N2 C5 110.48(14)
C21 N2 C5 117.47(14)
N1 C1 N2 109.96(15)
N1 C1 Si5 123.87(13)
N2 C1 Si5 125.47(13)
C24 C23 C22 120.60(18)
C22 C220 C221 111.13(17)
C22 C220 C222 111.38(16)
C221 C220 C222 110.23(16)
C25 C24 C23 120.54(18)
N1 C6 C5 101.81(14)
C24 C25 C26 121.05(18)
N1 C7 C8 113.54(14)
N2 C5 C6 102.42(14)
C26 C260 C262 110.13(19)
C26 C260 C261 112.92(19)
C262 C260 C261 109.9(2)
C23 C22 C21 117.97(17)
C23 C22 C220 119.48(16)
C21 C22 C220 122.55(16)
C26 C21 C22 122.12(17)
C26 C21 N2 120.02(16)
C22 C21 N2 117.62(16)
O1 C8 C9C 109.68(15)
O1 C8 C10 109.53(15)
C9C C8 C10 110.21(16)
O1 C8 C7 109.81(14)
C9C C8 C7 111.66(15)
C10 C8 C7 105.88(15)
C25 C26 C21 117.69(17)
C25 C26 C260 119.15(18)
C21 C26 C260 123.12(17)

loop_
_geom_bond_atom_site_label_1
_geom_bond_atom_site_label_2
_geom_bond_distance
I1 Y1 3.0030(3)
Y1 O1 2.0420(13)
Y1 N4 2.2549(15)
Y1 N3 2.2657(14)
Y1 Si3 3.3030(6)
Y1 Si2 3.3503(6)
Si1 N3 1.7068(16)
Si1 C28 1.872(2)
Si1 C29 1.878(2)
Si1 C27 1.880(2)
Si3 N4 1.7103(16)
Si3 C35 1.870(2)
Si3 C34 1.880(2)
Si3 C33 1.883(2)
Si5 C41 1.8529(19)
Si5 C39 1.856(2)
Si5 C40 1.857(2)
Si5 C1 1.9489(18)
Si2 N3 1.7093(16)
Si2 C32 1.874(2)
Si2 C30 1.877(2)
Si2 C31 1.878(2)
Si4 N4 1.7079(16)
Si4 C38 1.872(2)
Si4 C37 1.879(2)
Si4 C36 1.882(2)
O1 C8 1.404(2)
N1 C1 1.323(2)
N1 C7 1.462(2)
N1 C6 1.480(2)
C9C C8 1.521(3)
N2 C1 1.344(2)
N2 C21 1.441(2)
N2 C5 1.480(2)
C222 C220 1.534(3)
C261 C260 1.533(3)
C23 C24 1.384(3)
C23 C22 1.392(2)
C221 C220 1.532(3)
C10 C8 1.536(3)
C220 C22 1.519(3)
C24 C25 1.378(3)
C6 C5 1.512(3)
C25 C26 1.391(3)
C7 C8 1.544(2)
C260 C26 1.521(3)
C260 C262 1.524(3)
C22 C21 1.400(2)
C21 C26 1.401(3)

loop_
_geom_torsion_atom_site_label_1
_geom_torsion_atom_site_label_2
_geom_torsion_atom_site_label_3
_geom_torsion_atom_site_label_4
_geom_torsion
O1 Y1 Si3 N4 -3.88(10)
N3 Y1 Si3 N4 -133.78(9)
I1 Y1 Si3 N4 100.61(8)
Si2 Y1 Si3 N4 -107.74(8)
O1 Y1 Si3 C35 -86.34(11)
N4 Y1 Si3 C35 -82.45(13)
N3 Y1 Si3 C35 143.77(10)
I1 Y1 Si3 C35 18.16(10)
Si2 Y1 Si3 C35 169.81(10)
O1 Y1 Si3 C34 82.94(11)
N4 Y1 Si3 C34 86.82(12)
N3 Y1 Si3 C34 -46.95(10)
I1 Y1 Si3 C34 -172.57(9)
Si2 Y1 Si3 C34 -20.91(9)
O1 Y1 Si3 C33 178.69(9)
N4 Y1 Si3 C33 -177.43(11)
N3 Y1 Si3 C33 48.80(9)
I1 Y1 Si3 C33 -76.82(8)
Si2 Y1 Si3 C33 74.84(8)
O1 Y1 Si2 N3 105.56(9)
N4 Y1 Si2 N3 -139.50(9)
I1 Y1 Si2 N3 -14.59(9)
Si3 Y1 Si2 N3 -111.96(9)
O1 Y1 Si2 C32 -72.90(8)
N4 Y1 Si2 C32 42.03(9)
N3 Y1 Si2 C32 -178.46(12)
I1 Y1 Si2 C32 166.94(8)
Si3 Y1 Si2 C32 69.58(8)
O1 Y1 Si2 C30 21.35(10)
N4 Y1 Si2 C30 136.28(10)
N3 Y1 Si2 C30 -84.21(12)
I1 Y1 Si2 C30 -98.80(9)
Si3 Y1 Si2 C30 163.83(9)
O1 Y1 Si2 C31 -172.09(11)
N4 Y1 Si2 C31 -57.16(11)
N3 Y1 Si2 C31 82.34(13)
I1 Y1 Si2 C31 67.75(11)
Si3 Y1 Si2 C31 -29.61(10)
N4 Y1 O1 C8 -153.7(3)
N3 Y1 O1 C8 -22.8(3)
I1 Y1 O1 C8 105.0(3)
Si3 Y1 O1 C8 -151.6(3)
Si2 Y1 O1 C8 -50.4(3)
C38 Si4 N4 Si3 -153.57(11)
C37 Si4 N4 Si3 86.48(13)
C36 Si4 N4 Si3 -35.09(15)
C38 Si4 N4 Y1 39.85(13)
C37 Si4 N4 Y1 -80.09(13)
C36 Si4 N4 Y1 158.34(11)
C35 Si3 N4 Si4 -47.56(14)
C34 Si3 N4 Si4 76.89(13)
C33 Si3 N4 Si4 -165.67(11)
Y1 Si3 N4 Si4 -168.21(15)
C35 Si3 N4 Y1 120.65(10)
C34 Si3 N4 Y1 -114.89(10)
C33 Si3 N4 Y1 2.54(11)
O1 Y1 N4 Si4 -14.97(11)
N3 Y1 N4 Si4 -138.04(9)
I1 Y1 N4 Si4 85.50(9)
Si3 Y1 N4 Si4 167.65(16)
Si2 Y1 N4 Si4 -117.81(9)
O1 Y1 N4 Si3 177.38(7)
N3 Y1 N4 Si3 54.31(10)
I1 Y1 N4 Si3 -82.15(7)
Si2 Y1 N4 Si3 74.54(8)
C28 Si1 N3 Si2 -85.10(13)
C29 Si1 N3 Si2 154.62(11)
C27 Si1 N3 Si2 35.51(15)
C28 Si1 N3 Y1 94.05(11)
C29 Si1 N3 Y1 -26.23(13)
C27 Si1 N3 Y1 -145.33(11)
C32 Si2 N3 Si1 -179.24(11)
C30 Si2 N3 Si1 -62.36(14)
C31 Si2 N3 Si1 60.37(15)
Y1 Si2 N3 Si1 179.21(17)
C32 Si2 N3 Y1 1.56(12)
C30 Si2 N3 Y1 118.44(10)
C31 Si2 N3 Y1 -118.84(11)
O1 Y1 N3 Si1 100.81(9)
N4 Y1 N3 Si1 -132.01(9)
I1 Y1 N3 Si1 -7.60(11)
Si3 Y1 N3 Si1 -108.66(9)
Si2 Y1 N3 Si1 -179.23(16)
O1 Y1 N3 Si2 -79.96(9)
N4 Y1 N3 Si2 47.22(10)
I1 Y1 N3 Si2 171.63(5)
Si3 Y1 N3 Si2 70.57(8)
C7 N1 C1 N2 179.44(16)
C6 N1 C1 N2 -7.7(2)
C7 N1 C1 Si5 -9.7(3)
C6 N1 C1 Si5 163.20(13)
C21 N2 C1 N1 -164.33(16)
C5 N2 C1 N1 -5.8(2)
C21 N2 C1 Si5 24.9(3)
C5 N2 C1 Si5 -176.53(13)
C41 Si5 C1 N1 -173.35(15)
C39 Si5 C1 N1 64.79(17)
C40 Si5 C1 N1 -56.84(17)
C41 Si5 C1 N2 -3.86(18)
C39 Si5 C1 N2 -125.72(16)
C40 Si5 C1 N2 112.65(16)
C22 C23 C24 C25 -0.4(3)
C1 N1 C6 C5 17.2(2)
C7 N1 C6 C5 -169.29(15)
C23 C24 C25 C26 1.2(3)
C1 N1 C7 C8 -117.24(19)
C6 N1 C7 C8 70.4(2)
C1 N2 C5 C6 16.0(2)
C21 N2 C5 C6 177.25(15)
N1 C6 C5 N2 -18.66(18)
C24 C23 C22 C21 -0.7(3)
C24 C23 C22 C220 179.22(18)
C221 C220 C22 C23 -56.1(2)
C222 C220 C22 C23 67.2(2)
C221 C220 C22 C21 123.81(19)
C222 C220 C22 C21 -112.9(2)
C23 C22 C21 C26 1.0(3)
C220 C22 C21 C26 -178.90(17)
C23 C22 C21 N2 -173.43(16)
C220 C22 C21 N2 6.6(3)
C1 N2 C21 C26 63.1(3)
C5 N2 C21 C26 -94.2(2)
C1 N2 C21 C22 -122.4(2)
C5 N2 C21 C22 80.4(2)
Y1 O1 C8 C9C 121.6(3)
Y1 O1 C8 C10 0.6(4)
Y1 O1 C8 C7 -115.3(3)
N1 C7 C8 O1 -66.45(19)
N1 C7 C8 C9C 55.4(2)
N1 C7 C8 C10 175.39(16)
C24 C25 C26 C21 -0.8(3)
C24 C25 C26 C260 177.11(19)
C22 C21 C26 C25 -0.3(3)
N2 C21 C26 C25 174.06(16)
C22 C21 C26 C260 -178.12(18)
N2 C21 C26 C260 -3.8(3)
C262 C260 C26 C25 -74.6(3)
C261 C260 C26 C25 48.7(3)
C262 C260 C26 C21 103.3(2)
C261 C260 C26 C21 -133.5(2)
